data_4026831
loop_
_publ_author_name
'Ivan S. Krylov'
'Valeria M. Zakharova'
'Michaela Serpi'
'Ralf Haiges'
'Boris A. Kashemirov'
'Charles E. McKenna'

_publ_section_title
;
 Structure of Cyclic Nucleoside Phosphonate Ester Prodrugs: An Inquiry
;
_journal_name_full 'Journal of Organic Chemistry'
_journal_page_first 684
_journal_page_last 689
_journal_paper_doi 10.1021/jo201735f
_journal_volume 77
_journal_year 2012
_chemical_formula_sum 'C15 H16 N5 O4 P'
_chemical_formula_weight 361.30
_chemical_name_systematic
; 
 ? 
;
_space_group_IT_number 4
_symmetry_cell_setting monoclinic
_symmetry_space_group_name_Hall 'P 2yb'
_symmetry_space_group_name_H-M 'P 1 21 1'
_atom_sites_solution_hydrogens geom
_atom_sites_solution_primary direct
_atom_sites_solution_secondary difmap
_audit_creation_method SHELXL-97
_cell_angle_alpha 90.00
_cell_angle_beta 104.660(2)
_cell_angle_gamma 90.00
_cell_formula_units_Z 2
_cell_length_a 8.2341(9)
_cell_length_b 8.3291(9)
_cell_length_c 12.9089(14)
_cell_measurement_reflns_used 3647
_cell_measurement_temperature 133(2)
_cell_measurement_theta_max 25.84
_cell_measurement_theta_min 2.56
_cell_volume 856.50(16)
_computing_cell_refinement 'Bruker SMART'
_computing_data_collection 'Bruker SMART'
_computing_data_reduction 'Bruker SAINT'
_computing_molecular_graphics 'Bruker SHELXTL'
_computing_publication_material 'Bruker SHELXTL'
_computing_structure_refinement 'SHELXL-97 (Sheldrick, 1997)'
_computing_structure_solution 'SHELXS-97 (Sheldrick, 1990)'
_diffrn_ambient_temperature 133(2)
_diffrn_measured_fraction_theta_full 0.980
_diffrn_measured_fraction_theta_max 0.980
_diffrn_measurement_device_type 'CCD area detector'
_diffrn_measurement_method 'phi and omega scans'
_diffrn_radiation_monochromator graphite
_diffrn_radiation_source 'fine-focus sealed tube'
_diffrn_radiation_type MoK\a
_diffrn_radiation_wavelength 0.71073
_diffrn_reflns_av_R_equivalents 0.0327
_diffrn_reflns_av_sigmaI/netI 0.0506
_diffrn_reflns_limit_h_max 10
_diffrn_reflns_limit_h_min -10
_diffrn_reflns_limit_k_max 10
_diffrn_reflns_limit_k_min -10
_diffrn_reflns_limit_l_max 16
_diffrn_reflns_limit_l_min -16
_diffrn_reflns_number 9644
_diffrn_reflns_theta_full 27.49
_diffrn_reflns_theta_max 27.49
_diffrn_reflns_theta_min 1.63
_exptl_absorpt_coefficient_mu 0.192
_exptl_absorpt_correction_T_max 1.159
_exptl_absorpt_correction_T_min 0.914
_exptl_absorpt_correction_type multi-scan
_exptl_absorpt_process_details 'Bruker SADABS'
_exptl_crystal_colour colorless
_exptl_crystal_density_diffrn 1.401
_exptl_crystal_density_meas 0
_exptl_crystal_description plate
_exptl_crystal_F_000 376
_exptl_crystal_size_max 0.33
_exptl_crystal_size_mid 0.11
_exptl_crystal_size_min 0.03
_refine_diff_density_max 0.411
_refine_diff_density_min -0.223
_refine_diff_density_rms 0.048
_refine_ls_abs_structure_details 'Flack H D (1983), Acta Cryst. A39, 876-881'
_refine_ls_abs_structure_Flack 0.09(12)
_refine_ls_extinction_method none
_refine_ls_goodness_of_fit_ref 1.036
_refine_ls_hydrogen_treatment mixed
_refine_ls_matrix_type full
_refine_ls_number_parameters 226
_refine_ls_number_reflns 3733
_refine_ls_number_restraints 1
_refine_ls_restrained_S_all 1.036
_refine_ls_R_factor_all 0.0781
_refine_ls_R_factor_gt 0.0514
_refine_ls_shift/su_max 0.000
_refine_ls_shift/su_mean 0.000
_refine_ls_structure_factor_coef Fsqd
_refine_ls_weighting_details 'calc w=1/[\s^2^(Fo^2^)+(0.0571P)^2^+0.0475P] where P=(Fo^2^+2Fc^2^)/3'
_refine_ls_weighting_scheme calc
_refine_ls_wR_factor_gt 0.1054
_refine_ls_wR_factor_ref 0.1182
_reflns_number_gt 2759
_reflns_number_total 3733
_reflns_threshold_expression >2sigma(I)
_cod_data_source_file jo201735f_si_002.cif
_cod_data_source_block ivan2m
_cod_database_code 4026831

loop_
_symmetry_equiv_pos_as_xyz
'x, y, z'
'-x, y+1/2, -z'

loop_
_atom_site_label
_atom_site_type_symbol
_atom_site_fract_x
_atom_site_fract_y
_atom_site_fract_z
_atom_site_U_iso_or_equiv
_atom_site_adp_type
_atom_site_occupancy
_atom_site_symmetry_multiplicity
_atom_site_calc_flag
_atom_site_refinement_flags
C1 C 0.9744(5) 0.4764(3) 0.0879(3) 0.0479(8) Uani 1 1 d .
C2 C 0.9530(5) 0.6630(4) 0.2154(3) 0.0605(10) Uani 1 1 d .
H2 H 0.9413 0.7737 0.2297 0.073 Uiso 1 1 calc R
C3 C 0.9737(4) 0.4133(3) 0.2676(3) 0.0414(7) Uani 1 1 d .
C4 C 0.9987(4) 0.1529(3) 0.2661(2) 0.0414(7) Uani 1 1 d .
H4 H 1.0092 0.0447 0.2902 0.050 Uiso 1 1 calc R
C5 C 0.9816(4) 0.3600(3) 0.1684(3) 0.0447(7) Uani 1 1 d .
C6 C 0.9701(4) 0.2730(3) 0.4407(2) 0.0424(7) Uani 1 1 d .
H6A H 0.9916 0.3814 0.4727 0.051 Uiso 1 1 calc R
H6B H 1.0571 0.1999 0.4825 0.051 Uiso 1 1 calc R
C7 C 0.8001(4) 0.2165(3) 0.4495(2) 0.0410(7) Uani 1 1 d .
H7 H 0.7926 0.2304 0.5251 0.049 Uiso 1 1 calc R
C8 C 0.6558(4) 0.3050(3) 0.3759(3) 0.0461(7) Uani 1 1 d .
H8A H 0.6682 0.4218 0.3900 0.055 Uiso 1 1 calc R
H8B H 0.6576 0.2861 0.3004 0.055 Uiso 1 1 calc R
C9 C 0.6523(4) -0.0269(3) 0.4539(3) 0.0456(7) Uani 1 1 d .
H9A H 0.6673 -0.0154 0.5321 0.055 Uiso 1 1 calc R
H9B H 0.6497 -0.1429 0.4368 0.055 Uiso 1 1 calc R
C10 C 0.4513(4) -0.1206(4) 0.2175(3) 0.0606(9) Uani 1 1 d .
C11 C 0.5351(6) -0.1335(6) 0.1386(4) 0.0819(12) Uani 1 1 d .
H11 H 0.5865 -0.0422 0.1163 0.098 Uiso 1 1 calc R
C12 C 0.5434(7) -0.2822(7) 0.0919(4) 0.1047(17) Uani 1 1 d .
H12 H 0.5985 -0.2935 0.0359 0.126 Uiso 1 1 calc R
C13 C 0.4706(7) -0.4148(6) 0.1278(4) 0.0993(16) Uani 1 1 d .
H13 H 0.4769 -0.5169 0.0961 0.119 Uiso 1 1 calc R
C14 C 0.3908(6) -0.4008(5) 0.2071(4) 0.0902(14) Uani 1 1 d .
H14 H 0.3438 -0.4933 0.2313 0.108 Uiso 1 1 calc R
C15 C 0.3770(5) -0.2526(5) 0.2531(4) 0.0746(11) Uani 1 1 d .
H15 H 0.3186 -0.2416 0.3075 0.090 Uiso 1 1 calc R
N1 N 0.9596(4) 0.6311(3) 0.1157(2) 0.0549(8) Uani 1 1 d .
N2 N 0.9599(3) 0.5676(3) 0.2982(2) 0.0525(6) Uani 1 1 d .
N3 N 0.9962(3) 0.1936(3) 0.1681(2) 0.0456(6) Uani 1 1 d .
N4 N 0.9849(3) 0.2791(3) 0.33101(19) 0.0384(5) Uani 1 1 d .
N5 N 0.9844(4) 0.4424(3) -0.0096(2) 0.0617(8) Uani 1 1 d .
H5A H 0.9813 0.5201 -0.0562 0.074 Uiso 1 1 calc R
H5B H 0.9940 0.3420 -0.0283 0.074 Uiso 1 1 calc R
O1 O 0.4431(3) 0.0346(3) 0.26103(17) 0.0552(6) Uani 1 1 d .
O2 O 0.3117(3) 0.0244(3) 0.42254(19) 0.0648(7) Uani 1 1 d .
O3 O 0.4971(3) 0.2503(2) 0.39271(19) 0.0553(6) Uani 1 1 d .
O4 O 0.7890(2) 0.0476(2) 0.42338(15) 0.0397(4) Uani 1 1 d .
P1 P 0.45761(10) 0.06502(10) 0.38387(7) 0.0507(2) Uani 1 1 d .

loop_
_atom_site_aniso_label
_atom_site_aniso_U_11
_atom_site_aniso_U_22
_atom_site_aniso_U_33
_atom_site_aniso_U_23
_atom_site_aniso_U_13
_atom_site_aniso_U_12
C1 0.075(2) 0.0279(13) 0.045(2) 0.0017(13) 0.0227(17) -0.0019(14)
C2 0.107(3) 0.0210(13) 0.061(2) -0.0052(15) 0.035(2) -0.0038(15)
C3 0.0583(19) 0.0255(12) 0.0440(19) -0.0020(12) 0.0199(15) -0.0057(12)
C4 0.0587(19) 0.0249(13) 0.0433(19) 0.0011(13) 0.0180(14) 0.0001(12)
C5 0.066(2) 0.0273(14) 0.0452(19) -0.0005(13) 0.0226(15) -0.0038(13)
C6 0.0621(18) 0.0269(12) 0.0369(18) -0.0026(13) 0.0103(14) -0.0051(13)
C7 0.0630(18) 0.0237(12) 0.0390(18) -0.0006(11) 0.0179(14) 0.0026(12)
C8 0.0577(19) 0.0313(15) 0.053(2) 0.0041(13) 0.0215(15) 0.0057(12)
C9 0.0473(17) 0.0371(14) 0.054(2) 0.0111(13) 0.0159(15) -0.0010(13)
C10 0.059(2) 0.065(2) 0.056(2) 0.0069(19) 0.0105(18) 0.0084(17)
C11 0.098(3) 0.083(3) 0.069(3) 0.005(2) 0.029(2) 0.005(2)
C12 0.131(5) 0.107(4) 0.080(4) -0.010(3) 0.035(3) 0.025(4)
C13 0.131(4) 0.071(3) 0.084(4) -0.009(3) 0.004(3) 0.018(3)
C14 0.103(3) 0.069(3) 0.090(4) -0.001(2) 0.009(3) -0.006(2)
C15 0.076(2) 0.066(3) 0.083(3) -0.005(2) 0.023(2) -0.010(2)
N1 0.098(2) 0.0260(12) 0.0477(18) -0.0003(12) 0.0308(15) -0.0017(13)
N2 0.0942(18) 0.0245(11) 0.0436(15) -0.0023(12) 0.0266(13) -0.0044(13)
N3 0.0746(18) 0.0256(12) 0.0408(16) -0.0011(10) 0.0225(13) 0.0023(11)
N4 0.0539(14) 0.0261(11) 0.0369(15) -0.0002(10) 0.0143(11) -0.0012(10)
N5 0.123(3) 0.0237(12) 0.0478(19) 0.0015(12) 0.0398(17) -0.0014(13)
O1 0.0588(13) 0.0510(13) 0.0548(14) 0.0090(11) 0.0127(10) 0.0036(10)
O2 0.0493(12) 0.0770(17) 0.0732(17) 0.0195(13) 0.0249(11) 0.0105(11)
O3 0.0592(13) 0.0431(12) 0.0699(17) 0.0091(11) 0.0277(12) 0.0159(10)
O4 0.0490(10) 0.0252(9) 0.0484(12) 0.0002(9) 0.0186(8) -0.0001(9)
P1 0.0480(4) 0.0480(5) 0.0585(6) 0.0108(4) 0.0182(4) 0.0064(4)

loop_
_atom_type_symbol
_atom_type_description
_atom_type_scat_dispersion_real
_atom_type_scat_dispersion_imag
_atom_type_scat_source
C C 0.0033 0.0016 'International Tables Vol C Tables 4.2.6.8 and 6.1.1.4'
H H 0.0000 0.0000 'International Tables Vol C Tables 4.2.6.8 and 6.1.1.4'
N N 0.0061 0.0033 'International Tables Vol C Tables 4.2.6.8 and 6.1.1.4'
O O 0.0106 0.0060 'International Tables Vol C Tables 4.2.6.8 and 6.1.1.4'
P P 0.1023 0.0942 'International Tables Vol C Tables 4.2.6.8 and 6.1.1.4'

loop_
_geom_angle_atom_site_label_1
_geom_angle_atom_site_label_2
_geom_angle_atom_site_label_3
_geom_angle
N5 C1 N1 119.4(3)
N5 C1 C5 123.8(3)
N1 C1 C5 116.7(3)
N2 C2 N1 131.3(3)
N2 C3 C5 127.2(3)
N2 C3 N4 126.4(3)
C5 C3 N4 106.3(2)
N3 C4 N4 114.3(2)
C3 C5 N3 110.4(3)
C3 C5 C1 117.5(3)
N3 C5 C1 132.1(3)
N4 C6 C7 113.1(2)
O4 C7 C6 107.0(2)
O4 C7 C8 109.6(2)
C6 C7 C8 113.4(2)
O3 C8 C7 110.3(2)
O4 C9 P1 109.94(19)
C11 C10 C15 121.9(4)
C11 C10 O1 116.7(3)
C15 C10 O1 121.4(3)
C10 C11 C12 118.9(5)
C11 C12 C13 119.4(5)
C14 C13 C12 121.1(5)
C13 C14 C15 120.6(5)
C14 C15 C10 118.1(4)
C2 N1 C1 118.4(3)
C2 N2 C3 108.9(3)
C4 N3 C5 103.7(2)
C4 N4 C3 105.3(2)
C4 N4 C6 127.7(2)
C3 N4 C6 126.8(2)
C10 O1 P1 123.0(2)
C8 O3 P1 118.28(16)
C9 O4 C7 111.5(2)
O2 P1 O3 112.14(13)
O2 P1 O1 116.62(13)
O3 P1 O1 101.04(13)
O2 P1 C9 115.91(14)
O3 P1 C9 103.83(13)
O1 P1 C9 105.54(14)

loop_
_geom_bond_atom_site_label_1
_geom_bond_atom_site_label_2
_geom_bond_distance
C1 N5 1.313(4)
C1 N1 1.352(4)
C1 C5 1.411(4)
C2 N2 1.322(4)
C2 N1 1.328(4)
C3 N2 1.358(4)
C3 C5 1.372(4)
C3 N4 1.375(4)
C4 N3 1.304(4)
C4 N4 1.367(3)
C5 N3 1.391(3)
C6 N4 1.453(4)
C6 C7 1.508(4)
C7 O4 1.444(3)
C7 C8 1.512(4)
C8 O3 1.452(4)
C9 O4 1.426(3)
C9 P1 1.800(3)
C10 C11 1.371(5)
C10 C15 1.392(5)
C10 O1 1.418(4)
C11 C12 1.387(7)
C12 C13 1.391(7)
C13 C14 1.354(7)
C14 C15 1.387(6)
O1 P1 1.580(2)
O2 P1 1.453(2)
O3 P1 1.576(2)
